data_4069851
loop_
_publ_author_name
'Takenaka, Yasumasa'
'Hou, Zhaomin'

_publ_section_title
;
 Lanthanide Terminal Hydride Complexes Bearing Two Sterically Demanding
 C5Me4SiMe3Ligands. Synthesis, Structure, and Reactivity
;
_journal_issue 17
_journal_name_full Organometallics
_journal_page_first 5196
_journal_paper_doi 10.1021/om900453j
_journal_volume 28
_journal_year 2009
_chemical_formula_sum 'C28 H49 O Si2 Sm'
_chemical_formula_weight 608.20
_chemical_name_systematic
; 
 ? 
;
_space_group_IT_number 2
_symmetry_cell_setting triclinic
_symmetry_space_group_name_Hall '-P 1'
_symmetry_space_group_name_H-M 'P -1'
_atom_sites_solution_hydrogens geom
_atom_sites_solution_primary direct
_atom_sites_solution_secondary difmap
_audit_creation_method SHELXL-97
_cell_angle_alpha 89.536(2)
_cell_angle_beta 86.596(2)
_cell_angle_gamma 74.417(2)
_cell_formula_units_Z 2
_cell_length_a 9.7796(13)
_cell_length_b 11.3536(15)
_cell_length_c 13.8784(18)
_cell_measurement_temperature 173(1)
_cell_volume 1481.7(3)
_computing_cell_refinement 'Bruker SMART'
_computing_data_collection 'Bruker SMART'
_computing_data_reduction 'Bruker SHELXTL'
_computing_molecular_graphics 'Bruker SHELXTL'
_computing_publication_material 'Bruker SHELXTL'
_computing_structure_refinement 'SHELXL-97 (Sheldrick, 1997)'
_computing_structure_solution 'SHELXS-97 (Sheldrick, 1990)'
_diffrn_ambient_temperature 173(1)
_diffrn_measured_fraction_theta_full 0.916
_diffrn_measured_fraction_theta_max 0.916
_diffrn_measurement_device_type 'CCD area detector'
_diffrn_measurement_method 'phi and omega scans'
_diffrn_radiation_monochromator graphite
_diffrn_radiation_source 'fine-focus sealed tube'
_diffrn_radiation_type MoK\a
_diffrn_radiation_wavelength 0.71073
_diffrn_reflns_av_R_equivalents 0.0203
_diffrn_reflns_av_sigmaI/netI 0.0516
_diffrn_reflns_limit_h_max 12
_diffrn_reflns_limit_h_min -12
_diffrn_reflns_limit_k_max 14
_diffrn_reflns_limit_k_min -10
_diffrn_reflns_limit_l_max 16
_diffrn_reflns_limit_l_min -17
_diffrn_reflns_number 8909
_diffrn_reflns_theta_full 27.53
_diffrn_reflns_theta_max 27.53
_diffrn_reflns_theta_min 1.47
_exptl_absorpt_coefficient_mu 2.079
_exptl_absorpt_correction_T_max 0.93
_exptl_absorpt_correction_T_min 0.66
_exptl_absorpt_correction_type empirical
_exptl_crystal_colour orange
_exptl_crystal_density_diffrn 1.363
_exptl_crystal_density_method 'not measured'
_exptl_crystal_description block
_exptl_crystal_F_000 630
_exptl_crystal_size_max 0.60
_exptl_crystal_size_mid 0.40
_exptl_crystal_size_min 0.30
_refine_diff_density_max 2.277
_refine_diff_density_min -1.350
_refine_diff_density_rms 0.128
_refine_ls_extinction_method none
_refine_ls_goodness_of_fit_ref 1.078
_refine_ls_hydrogen_treatment mixed
_refine_ls_matrix_type full
_refine_ls_number_parameters 302
_refine_ls_number_reflns 6244
_refine_ls_number_restraints 0
_refine_ls_restrained_S_all 1.078
_refine_ls_R_factor_all 0.0510
_refine_ls_R_factor_gt 0.0381
_refine_ls_shift/su_max 0.001
_refine_ls_shift/su_mean 0.000
_refine_ls_structure_factor_coef Fsqd
_refine_ls_weighting_details 'calc w=1/[\s^2^(Fo^2^)+(0.0498P)^2^+0.0000P] where P=(Fo^2^+2Fc^2^)/3'
_refine_ls_weighting_scheme calc
_refine_ls_wR_factor_gt 0.0896
_refine_ls_wR_factor_ref 0.0932
_reflns_number_gt 5087
_reflns_number_total 6244
_reflns_threshold_expression >2sigma(I)
_cod_data_source_file om900453j_si_002.cif
_cod_data_source_block Complex_1c
_cod_depositor_comments
;
The following automatic conversions were performed:

'_symmetry_cell_setting' value 'Triclinic' changed to 'triclinic'
according to /home/saulius/struct/CIF-dictionaries/cif_core.dic
dictionary named 'cif_core.dic' version 2.4.2 from 2011-04-26.

Automatic conversion script
Id: cif_fix_values 1715 2011-07-08 13:25:40Z adriana 
;
_cod_original_sg_symbol_H-M P-1
_cod_database_code 4069851

loop_
_symmetry_equiv_pos_as_xyz
'x, y, z'
'-x, -y, -z'

loop_
_atom_site_label
_atom_site_type_symbol
_atom_site_fract_x
_atom_site_fract_y
_atom_site_fract_z
_atom_site_U_iso_or_equiv
_atom_site_adp_type
_atom_site_occupancy
_atom_site_symmetry_multiplicity
_atom_site_calc_flag
_atom_site_refinement_flags
Sm1 Sm 0.39331(2) 0.75519(2) 0.241648(16) 0.02368(8) Uani 1 1 d .
Si1 Si 0.65317(14) 0.52223(13) 0.31119(10) 0.0328(3) Uani 1 1 d .
Si2 Si 0.12813(14) 1.10414(12) 0.22457(10) 0.0322(3) Uani 1 1 d .
O1 O 0.2408(3) 0.6527(3) 0.1600(2) 0.0346(8) Uani 1 1 d .
C1 C 0.6125(5) 0.5889(5) 0.1919(3) 0.0380(12) Uani 1 1 d .
H1A H 0.5926 0.5309 0.1475 0.046 Uiso 1 1 calc R
H1B H 0.6879 0.6213 0.1639 0.046 Uiso 1 1 calc R
C2 C 0.4974(5) 0.6162(4) 0.3881(3) 0.0308(10) Uani 1 1 d .
C3 C 0.4812(5) 0.7393(4) 0.4213(3) 0.0319(10) Uani 1 1 d .
C4 C 0.3350(5) 0.7979(4) 0.4380(3) 0.0311(10) Uani 1 1 d .
C5 C 0.2565(5) 0.7131(4) 0.4178(3) 0.0301(10) Uani 1 1 d .
C6 C 0.3552(5) 0.6023(4) 0.3869(3) 0.0301(10) Uani 1 1 d .
C7 C 0.6009(6) 0.7968(5) 0.4394(4) 0.0426(13) Uani 1 1 d .
H7A H 0.5617 0.8781 0.4647 0.064 Uiso 1 1 calc R
H7B H 0.6550 0.8001 0.3799 0.064 Uiso 1 1 calc R
H7C H 0.6619 0.7484 0.4851 0.064 Uiso 1 1 calc R
C8 C 0.2711(6) 0.9194(5) 0.4871(3) 0.0427(13) Uani 1 1 d .
H8A H 0.2682 0.9085 0.5558 0.064 Uiso 1 1 calc R
H8B H 0.1764 0.9531 0.4670 0.064 Uiso 1 1 calc R
H8C H 0.3281 0.9741 0.4699 0.064 Uiso 1 1 calc R
C9 C 0.1005(5) 0.7329(5) 0.4424(4) 0.0434(13) Uani 1 1 d .
H9A H 0.0733 0.6603 0.4271 0.065 Uiso 1 1 calc R
H9B H 0.0476 0.8001 0.4057 0.065 Uiso 1 1 calc R
H9C H 0.0806 0.7509 0.5100 0.065 Uiso 1 1 calc R
C10 C 0.3183(6) 0.4845(5) 0.3639(4) 0.0389(12) Uani 1 1 d .
H10A H 0.2181 0.4954 0.3766 0.058 Uiso 1 1 calc R
H10B H 0.3700 0.4200 0.4036 0.058 Uiso 1 1 calc R
H10C H 0.3435 0.4635 0.2971 0.058 Uiso 1 1 calc R
C11 C 0.6653(7) 0.3555(5) 0.3189(4) 0.0541(16) Uani 1 1 d .
H11A H 0.5950 0.3372 0.2804 0.081 Uiso 1 1 calc R
H11B H 0.6488 0.3344 0.3848 0.081 Uiso 1 1 calc R
H11C H 0.7583 0.3092 0.2953 0.081 Uiso 1 1 calc R
C12 C 0.8260(6) 0.5408(6) 0.3532(4) 0.0543(16) Uani 1 1 d .
H12A H 0.9041 0.4864 0.3172 0.081 Uiso 1 1 calc R
H12B H 0.8321 0.5219 0.4207 0.081 Uiso 1 1 calc R
H12C H 0.8299 0.6237 0.3433 0.081 Uiso 1 1 calc R
C13 C 0.2968(5) 0.9910(4) 0.1818(3) 0.0270(9) Uani 1 1 d .
C14 C 0.4406(5) 0.9819(4) 0.2082(3) 0.0281(10) Uani 1 1 d .
C15 C 0.5362(5) 0.9029(4) 0.1418(3) 0.0308(10) Uani 1 1 d .
C16 C 0.4571(5) 0.8643(4) 0.0725(3) 0.0314(10) Uani 1 1 d .
C17 C 0.3116(5) 0.9181(4) 0.0958(3) 0.0280(10) Uani 1 1 d .
C18 C 0.4861(6) 1.0534(5) 0.2851(4) 0.0416(12) Uani 1 1 d .
H18A H 0.5810 1.0119 0.3014 0.062 Uiso 1 1 calc R
H18B H 0.4225 1.0602 0.3415 0.062 Uiso 1 1 calc R
H18C H 0.4840 1.1336 0.2616 0.062 Uiso 1 1 calc R
C19 C 0.6955(5) 0.8749(6) 0.1393(4) 0.0508(15) Uani 1 1 d .
H19A H 0.7239 0.9482 0.1253 0.076 Uiso 1 1 calc R
H19B H 0.7364 0.8147 0.0901 0.076 Uiso 1 1 calc R
H19C H 0.7282 0.8440 0.2008 0.076 Uiso 1 1 calc R
C20 C 0.5184(6) 0.7904(5) -0.0169(3) 0.0425(13) Uani 1 1 d .
H20A H 0.5610 0.8384 -0.0604 0.064 Uiso 1 1 calc R
H20B H 0.4440 0.7675 -0.0478 0.064 Uiso 1 1 calc R
H20C H 0.5892 0.7182 0.0004 0.064 Uiso 1 1 calc R
C21 C 0.1904(5) 0.9045(5) 0.0371(3) 0.0379(12) Uani 1 1 d .
H21A H 0.1659 0.9713 -0.0071 0.057 Uiso 1 1 calc R
H21B H 0.1092 0.9050 0.0797 0.057 Uiso 1 1 calc R
H21C H 0.2193 0.8287 0.0018 0.057 Uiso 1 1 calc R
C22 C 0.0560(6) 1.2076(5) 0.1226(4) 0.0434(13) Uani 1 1 d .
H22A H 0.1263 1.2469 0.0981 0.065 Uiso 1 1 calc R
H22B H -0.0281 1.2684 0.1456 0.065 Uiso 1 1 calc R
H22C H 0.0329 1.1604 0.0720 0.065 Uiso 1 1 calc R
C23 C 0.1506(6) 1.2086(5) 0.3224(4) 0.0474(14) Uani 1 1 d .
H23A H 0.1833 1.1616 0.3783 0.071 Uiso 1 1 calc R
H23B H 0.0611 1.2667 0.3387 0.071 Uiso 1 1 calc R
H23C H 0.2190 1.2512 0.3003 0.071 Uiso 1 1 calc R
C24 C -0.0121(6) 1.0277(5) 0.2673(5) 0.0526(15) Uani 1 1 d .
H24A H -0.0313 0.9799 0.2156 0.079 Uiso 1 1 calc R
H24B H -0.0975 1.0887 0.2877 0.079 Uiso 1 1 calc R
H24C H 0.0209 0.9753 0.3206 0.079 Uiso 1 1 calc R
C25 C 0.0916(5) 0.6607(6) 0.1865(4) 0.0451(13) Uani 1 1 d .
H25A H 0.0793 0.6436 0.2546 0.054 Uiso 1 1 calc R
H25B H 0.0323 0.7419 0.1737 0.054 Uiso 1 1 calc R
C26 C 0.0535(7) 0.5700(9) 0.1279(6) 0.098(3) Uani 1 1 d .
H26A H 0.0395 0.5037 0.1683 0.118 Uiso 1 1 calc R
H26B H -0.0346 0.6070 0.0976 0.118 Uiso 1 1 calc R
C27 C 0.1641(7) 0.5243(7) 0.0562(5) 0.073(2) Uani 1 1 d .
H27A H 0.1342 0.5555 -0.0066 0.088 Uiso 1 1 calc R
H27B H 0.1876 0.4357 0.0538 0.088 Uiso 1 1 calc R
C28 C 0.2883(6) 0.5642(6) 0.0813(4) 0.0491(14) Uani 1 1 d .
H28A H 0.3629 0.4950 0.1015 0.059 Uiso 1 1 calc R
H28B H 0.3250 0.6015 0.0261 0.059 Uiso 1 1 calc R

loop_
_atom_site_aniso_label
_atom_site_aniso_U_11
_atom_site_aniso_U_22
_atom_site_aniso_U_33
_atom_site_aniso_U_23
_atom_site_aniso_U_13
_atom_site_aniso_U_12
Sm1 0.02452(12) 0.02622(13) 0.02203(11) 0.00108(8) -0.00088(7) -0.00992(9)
Si1 0.0316(7) 0.0304(7) 0.0350(7) 0.0078(6) -0.0032(5) -0.0057(6)
Si2 0.0318(7) 0.0272(7) 0.0346(7) 0.0021(6) 0.0009(5) -0.0036(6)
O1 0.0375(19) 0.037(2) 0.0348(17) -0.0085(15) 0.0003(14) -0.0198(16)
C1 0.041(3) 0.040(3) 0.028(2) 0.003(2) 0.001(2) -0.003(2)
C2 0.035(3) 0.032(3) 0.027(2) 0.003(2) -0.0037(18) -0.013(2)
C3 0.043(3) 0.031(3) 0.026(2) 0.0023(19) -0.0051(19) -0.017(2)
C4 0.042(3) 0.035(3) 0.019(2) 0.0036(19) -0.0008(18) -0.016(2)
C5 0.038(3) 0.031(3) 0.023(2) 0.0038(19) 0.0024(18) -0.014(2)
C6 0.041(3) 0.030(3) 0.024(2) 0.0027(19) 0.0026(18) -0.020(2)
C7 0.052(3) 0.041(3) 0.041(3) 0.003(2) -0.017(2) -0.021(3)
C8 0.054(3) 0.041(3) 0.031(3) -0.005(2) 0.005(2) -0.011(3)
C9 0.042(3) 0.049(3) 0.040(3) 0.005(2) 0.006(2) -0.016(3)
C10 0.045(3) 0.034(3) 0.046(3) 0.008(2) -0.003(2) -0.024(2)
C11 0.059(4) 0.036(3) 0.061(4) 0.006(3) 0.008(3) -0.003(3)
C12 0.033(3) 0.070(4) 0.060(4) 0.007(3) -0.007(3) -0.014(3)
C13 0.026(2) 0.028(2) 0.026(2) 0.0029(18) -0.0013(17) -0.0058(19)
C14 0.030(2) 0.026(2) 0.032(2) 0.0063(19) -0.0047(18) -0.0126(19)
C15 0.024(2) 0.031(3) 0.038(3) 0.009(2) -0.0013(18) -0.010(2)
C16 0.033(3) 0.030(3) 0.029(2) 0.004(2) 0.0058(18) -0.006(2)
C17 0.027(2) 0.030(3) 0.027(2) 0.0035(19) -0.0039(17) -0.0078(19)
C18 0.043(3) 0.041(3) 0.047(3) 0.004(2) -0.013(2) -0.020(3)
C19 0.030(3) 0.054(4) 0.072(4) 0.014(3) 0.003(3) -0.018(3)
C20 0.053(3) 0.040(3) 0.031(3) 0.003(2) 0.008(2) -0.008(3)
C21 0.042(3) 0.040(3) 0.031(2) 0.005(2) -0.015(2) -0.008(2)
C22 0.043(3) 0.030(3) 0.050(3) 0.004(2) -0.007(2) 0.003(2)
C23 0.055(4) 0.036(3) 0.044(3) -0.005(2) -0.002(3) 0.000(3)
C24 0.040(3) 0.045(4) 0.070(4) 0.005(3) 0.010(3) -0.008(3)
C25 0.031(3) 0.055(4) 0.053(3) -0.012(3) 0.000(2) -0.017(3)
C26 0.049(4) 0.149(8) 0.113(6) -0.083(6) 0.025(4) -0.058(5)
C27 0.057(4) 0.086(5) 0.086(5) -0.048(4) 0.007(3) -0.036(4)
C28 0.044(3) 0.052(4) 0.052(3) -0.023(3) 0.007(2) -0.016(3)

loop_
_atom_type_symbol
_atom_type_description
_atom_type_scat_dispersion_real
_atom_type_scat_dispersion_imag
_atom_type_scat_source
C C 0.0033 0.0016 'International Tables Vol C Tables 4.2.6.8 and 6.1.1.4'
H H 0.0000 0.0000 'International Tables Vol C Tables 4.2.6.8 and 6.1.1.4'
O O 0.0106 0.0060 'International Tables Vol C Tables 4.2.6.8 and 6.1.1.4'
Si Si 0.0817 0.0704 'International Tables Vol C Tables 4.2.6.8 and 6.1.1.4'
Sm Sm -0.1638 3.4418 'International Tables Vol C Tables 4.2.6.8 and 6.1.1.4'

loop_
_geom_angle_atom_site_label_1
_geom_angle_atom_site_label_2
_geom_angle_atom_site_label_3
_geom_angle
O1 Sm1 C1 91.77(15)
O1 Sm1 C2 107.25(13)
C1 Sm1 C2 67.61(15)
O1 Sm1 C3 132.05(13)
C1 Sm1 C3 88.57(15)
C2 Sm1 C3 31.43(14)
O1 Sm1 C6 81.85(12)
C1 Sm1 C6 85.56(15)
C2 Sm1 C6 31.11(14)
C3 Sm1 C6 50.36(14)
O1 Sm1 C13 102.28(12)
C1 Sm1 C13 131.66(15)
C2 Sm1 C13 144.20(14)
C3 Sm1 C13 112.79(14)
C6 Sm1 C13 141.74(14)
O1 Sm1 C17 80.78(13)
C1 Sm1 C17 111.71(14)
C2 Sm1 C17 171.89(14)
C3 Sm1 C17 142.17(14)
C6 Sm1 C17 155.76(15)
C13 Sm1 C17 30.46(13)
O1 Sm1 C16 91.91(13)
C1 Sm1 C16 84.06(15)
C2 Sm1 C16 145.74(14)
C3 Sm1 C16 135.67(15)
C6 Sm1 C16 167.72(13)
C13 Sm1 C16 49.92(13)
C17 Sm1 C16 29.67(13)
O1 Sm1 C14 129.82(12)
C1 Sm1 C14 110.11(16)
C2 Sm1 C14 122.72(14)
C3 Sm1 C14 94.30(14)
C6 Sm1 C14 141.98(13)
C13 Sm1 C14 30.61(13)
C17 Sm1 C14 49.42(13)
C16 Sm1 C14 48.96(14)
O1 Sm1 C4 116.67(12)
C1 Sm1 C4 116.68(14)
C2 Sm1 C4 50.72(14)
C3 Sm1 C4 29.99(14)
C6 Sm1 C4 49.27(14)
C13 Sm1 C4 97.82(13)
C17 Sm1 C4 127.14(14)
C16 Sm1 C4 142.40(14)
C14 Sm1 C4 93.50(14)
O1 Sm1 C15 121.46(12)
C1 Sm1 C15 83.25(16)
C2 Sm1 C15 123.54(14)
C3 Sm1 C15 106.19(14)
C6 Sm1 C15 154.31(14)
C13 Sm1 C15 49.91(13)
C17 Sm1 C15 49.01(13)
C16 Sm1 C15 29.56(14)
C14 Sm1 C15 29.51(14)
C4 Sm1 C15 117.39(14)
O1 Sm1 C5 87.95(12)
C1 Sm1 C5 114.35(15)
C2 Sm1 C5 50.40(14)
C3 Sm1 C5 49.42(14)
C6 Sm1 C5 29.55(14)
C13 Sm1 C5 112.19(13)
C17 Sm1 C5 132.78(14)
C16 Sm1 C5 161.59(14)
C14 Sm1 C5 119.30(14)
C4 Sm1 C5 29.48(14)
C15 Sm1 C5 146.28(14)
C1 Si1 C11 114.4(3)
C1 Si1 C2 101.0(2)
C11 Si1 C2 111.6(2)
C1 Si1 C12 112.7(3)
C11 Si1 C12 106.2(3)
C2 Si1 C12 110.9(3)
C1 Si1 Sm1 48.43(15)
C11 Si1 Sm1 130.7(2)
C2 Si1 Sm1 52.68(14)
C12 Si1 Sm1 123.1(2)
C13 Si2 C23 113.9(2)
C13 Si2 C24 111.9(2)
C23 Si2 C24 108.6(3)
C13 Si2 C22 109.6(2)
C23 Si2 C22 105.1(2)
C24 Si2 C22 107.4(3)
C28 O1 C25 108.2(4)
C28 O1 Sm1 125.1(3)
C25 O1 Sm1 126.5(3)
Si1 C1 Sm1 98.4(2)
C3 C2 C6 105.7(4)
C3 C2 Si1 125.3(4)
C6 C2 Si1 123.8(3)
C3 C2 Sm1 75.4(3)
C6 C2 Sm1 77.5(3)
Si1 C2 Sm1 92.79(17)
C4 C3 C2 109.0(4)
C4 C3 C7 124.9(4)
C2 C3 C7 126.1(5)
C4 C3 Sm1 78.8(3)
C2 C3 Sm1 73.1(2)
C7 C3 Sm1 116.4(3)
C3 C4 C5 108.4(4)
C3 C4 C8 126.7(5)
C5 C4 C8 123.9(4)
C3 C4 Sm1 71.2(2)
C5 C4 Sm1 77.0(2)
C8 C4 Sm1 126.9(3)
C6 C5 C4 107.6(4)
C6 C5 C9 126.9(4)
C4 C5 C9 124.7(4)
C6 C5 Sm1 71.6(2)
C4 C5 Sm1 73.5(2)
C9 C5 Sm1 128.6(3)
C5 C6 C2 109.3(4)
C5 C6 C10 125.4(4)
C2 C6 C10 125.2(4)
C5 C6 Sm1 78.9(3)
C2 C6 Sm1 71.4(2)
C10 C6 Sm1 120.0(3)
C17 C13 C14 105.7(4)
C17 C13 Si2 123.8(3)
C14 C13 Si2 128.5(3)
C17 C13 Sm1 75.1(3)
C14 C13 Sm1 76.1(3)
Si2 C13 Sm1 126.7(2)
C15 C14 C13 108.4(4)
C15 C14 C18 123.7(4)
C13 C14 C18 127.5(4)
C15 C14 Sm1 75.5(3)
C13 C14 Sm1 73.3(3)
C18 C14 Sm1 122.7(3)
C14 C15 C16 108.5(4)
C14 C15 C19 125.6(5)
C16 C15 C19 125.6(5)
C14 C15 Sm1 75.0(3)
C16 C15 Sm1 74.9(3)
C19 C15 Sm1 121.0(3)
C17 C16 C15 108.2(4)
C17 C16 C20 125.9(4)
C15 C16 C20 125.6(4)
C17 C16 Sm1 74.2(3)
C15 C16 Sm1 75.5(3)
C20 C16 Sm1 121.7(3)
C16 C17 C13 109.1(4)
C16 C17 C21 125.2(4)
C13 C17 C21 125.6(4)
C16 C17 Sm1 76.2(3)
C13 C17 Sm1 74.5(2)
C21 C17 Sm1 117.6(3)
C26 C25 O1 106.5(4)
C27 C26 C25 109.1(6)
C26 C27 C28 107.9(5)
O1 C28 C27 106.8(4)

loop_
_geom_bond_atom_site_label_1
_geom_bond_atom_site_label_2
_geom_bond_distance
Sm1 O1 2.453(3)
Sm1 C1 2.511(5)
Sm1 C2 2.644(5)
Sm1 C3 2.674(4)
Sm1 C6 2.723(4)
Sm1 C13 2.729(4)
Sm1 C17 2.737(4)
Sm1 C16 2.762(4)
Sm1 C14 2.765(5)
Sm1 C4 2.771(4)
Sm1 C15 2.771(5)
Sm1 C5 2.816(4)
Si1 C1 1.835(5)
Si1 C11 1.867(6)
Si1 C2 1.884(5)
Si1 C12 1.885(6)
Si2 C13 1.866(5)
Si2 C23 1.871(5)
Si2 C24 1.876(6)
Si2 C22 1.878(5)
O1 C28 1.458(6)
O1 C25 1.462(6)
C2 C3 1.440(7)
C2 C6 1.441(7)
C3 C4 1.412(7)
C3 C7 1.520(7)
C4 C5 1.422(7)
C4 C8 1.503(7)
C5 C6 1.416(7)
C5 C9 1.500(7)
C6 C10 1.517(6)
C13 C17 1.436(6)
C13 C14 1.451(6)
C14 C15 1.410(6)
C14 C18 1.504(6)
C15 C16 1.412(7)
C15 C19 1.503(7)
C16 C17 1.408(6)
C16 C20 1.503(6)
C17 C21 1.519(6)
C25 C26 1.454(8)
C26 C27 1.417(9)
C27 C28 1.466(8)
